data_4327358
loop_
_publ_author_name
'Ben-Jie Liaw'
'Tarlok S. Lobana'
'Ya-Wen Lin'
'Ju-Chun Wang'
'C. W. Liu'

_publ_section_title
;
 Versatility of Dithiophosphates in the Syntheses of Copper(I) Complexes
 with Bis(diphenylphosphino)alkanes: Abstraction of Chloride from
 Dichloromethane
;
_journal_name_full 'Inorganic Chemistry'
_journal_page_first 9921
_journal_page_last 9929
_journal_paper_doi 10.1021/ic051166+
_journal_volume 44
_journal_year 2005
_chemical_formula_sum 'C63 H72 Cl2 Cu2 O4 P6 S4'
_chemical_formula_weight 1405.25
_chemical_name_systematic
; 
 ? 
;
_space_group_IT_number 60
_symmetry_cell_setting orthorhombic
_symmetry_space_group_name_Hall '-P 2n 2ab'
_symmetry_space_group_name_H-M 'P b c n'
_atom_sites_solution_hydrogens geom
_atom_sites_solution_primary direct
_atom_sites_solution_secondary difmap
_audit_creation_method SHELXL
_cell_angle_alpha 90.00
_cell_angle_beta 90.00
_cell_angle_gamma 90.00
_cell_formula_units_Z 4
_cell_length_a 18.5958(11)
_cell_length_b 15.5449(9)
_cell_length_c 24.486(2)
_cell_measurement_temperature 298(2)
_cell_volume 7078.2(8)
_computing_cell_refinement 'Bruker SMART'
_computing_data_collection 'Bruker SMART'
_computing_data_reduction 'Bruker SHELXTL'
_computing_molecular_graphics 'Bruker SHELXTL'
_computing_publication_material 'Bruker SHELXTL'
_computing_structure_refinement 'SHELXL-93 (Sheldrick, 1993)'
_computing_structure_solution 'SHELXS-86 (Sheldrick, 1990)'
_diffrn_ambient_temperature 298(2)
_diffrn_measurement_method 'phi and omega scans'
_diffrn_radiation_monochromator graphite
_diffrn_radiation_source 'fine-focus sealed tube'
_diffrn_radiation_type MoK\a
_diffrn_radiation_wavelength 0.71073
_diffrn_reflns_av_R_equivalents 0.0212
_diffrn_reflns_av_sigmaI/netI 0.0213
_diffrn_reflns_limit_h_max 8
_diffrn_reflns_limit_h_min -21
_diffrn_reflns_limit_k_max 10
_diffrn_reflns_limit_k_min -17
_diffrn_reflns_limit_l_max 26
_diffrn_reflns_limit_l_min -29
_diffrn_reflns_number 15570
_diffrn_reflns_theta_max 25.01
_diffrn_reflns_theta_min 2.38
_exptl_absorpt_coefficient_mu 0.972
_exptl_absorpt_correction_T_max 0.6059
_exptl_absorpt_correction_T_min 0.5433
_exptl_absorpt_correction_type empirical
_exptl_crystal_colour Colorless
_exptl_crystal_density_diffrn 1.319
_exptl_crystal_description Nugget
_exptl_crystal_F_000 2912
_exptl_crystal_size_max 0.5
_exptl_crystal_size_mid 0.3
_exptl_crystal_size_min 0.2
_refine_diff_density_max 1.082
_refine_diff_density_min -0.801
_refine_diff_density_rms 0.063
_refine_ls_extinction_method none
_refine_ls_goodness_of_fit_all 1.129
_refine_ls_goodness_of_fit_obs 1.136
_refine_ls_matrix_type full
_refine_ls_number_parameters 366
_refine_ls_number_reflns 5729
_refine_ls_number_restraints 0
_refine_ls_restrained_S_all 1.129
_refine_ls_restrained_S_obs 1.136
_refine_ls_R_factor_all 0.0521
_refine_ls_R_factor_obs 0.0474
_refine_ls_shift/esd_max -0.001
_refine_ls_shift/esd_mean 0.000
_refine_ls_structure_factor_coef Fsqd
_refine_ls_weighting_details 'w=1/[\s^2^(Fo^2^)+(0.0644P)^2^+7.0405P] where P=(Fo^2^+2Fc^2^)/3'
_refine_ls_weighting_scheme calc
_refine_ls_wR_factor_all 0.1365
_refine_ls_wR_factor_obs 0.1311
_reflns_number_observed 5248
_reflns_number_total 5729
_reflns_observed_criterion >2sigma(I)
_cod_data_source_file ic0511662Bsi20050713_125342_6.cif
_cod_data_source_block 6
_cod_depositor_comments
;
The following automatic conversions were performed:

'_refine_ls_weighting_scheme' value 'calc
w=1/[\s^2^(Fo^2^)+(0.0644P)^2^+7.0405P] where P=(Fo^2^+2Fc^2^)/3' was
changed to 'calc'. New tag '_refine_ls_weighting_details' was
created. The value of the new tag was set to
'w=1/[\s^2^(Fo^2^)+(0.0644P)^2^+7.0405P] where P=(Fo^2^+2Fc^2^)/3'.

Automatic conversion script
Id: cif_fix_values 3143 2015-03-26 13:38:13Z robertas 
;
_cod_original_cell_volume 7078.3(7)
_cod_database_code 4327358

loop_
_symmetry_equiv_pos_as_xyz
'x, y, z'
'-x+1/2, -y+1/2, z+1/2'
'-x, y, -z+1/2'
'x+1/2, -y+1/2, -z'
'-x, -y, -z'
'x-1/2, y-1/2, -z-1/2'
'x, -y, z-1/2'
'-x-1/2, y-1/2, z'

loop_
_atom_site_aniso_label
_atom_site_aniso_U_11
_atom_site_aniso_U_22
_atom_site_aniso_U_33
_atom_site_aniso_U_23
_atom_site_aniso_U_13
_atom_site_aniso_U_12
Cu1 0.0504(3) 0.0419(3) 0.0540(3) -0.0040(2) 0.0030(2) -0.0008(2)
S1 0.0822(6) 0.0445(6) 0.0517(5) 0.0006(4) 0.0019(4) 0.0031(4)
S2 0.0819(7) 0.0561(6) 0.0472(5) 0.0016(4) 0.0010(4) 0.0073(5)
P1 0.0453(4) 0.0425(5) 0.0474(4) -0.0044(3) 0.0007(3) -0.0014(3)
P2 0.0481(4) 0.0424(5) 0.0451(4) 0.0016(3) 0.0022(3) -0.0041(3)
P3 0.0648(6) 0.0483(6) 0.0519(5) -0.0060(4) 0.0047(4) 0.0062(4)
O1 0.079(2) 0.070(2) 0.073(2) -0.0034(14) 0.0171(14) 0.0214(14)
O2 0.078(2) 0.063(2) 0.074(2) -0.0208(14) 0.0000(14) -0.0042(14)
C1 0.125(5) 0.103(4) 0.080(3) -0.002(3) 0.030(3) 0.041(4)
C2 0.145(6) 0.160(7) 0.179(8) 0.020(6) 0.092(6) 0.018(6)
C3 0.257(12) 0.205(10) 0.155(7) -0.116(7) 0.065(7) -0.030(8)
C4 0.074(3) 0.074(3) 0.089(3) -0.017(2) 0.003(2) -0.006(2)
C5 0.117(4) 0.103(5) 0.111(4) -0.015(3) 0.023(3) -0.027(4)
C6 0.105(4) 0.136(5) 0.115(5) 0.008(4) -0.033(4) -0.027(4)
C10 0.054(2) 0.040(2) 0.048(2) -0.0050(14) -0.0018(14) 0.0020(14)
C11 0.055(2) 0.060(3) 0.060(2) -0.008(2) 0.008(2) -0.011(2)
C12 0.053(2) 0.096(4) 0.149(5) -0.002(3) 0.014(3) -0.003(2)
C13 0.058(3) 0.147(7) 0.220(9) -0.018(6) 0.029(4) -0.023(4)
C14 0.104(5) 0.135(6) 0.185(7) -0.031(6) 0.064(5) -0.062(5)
C15 0.130(5) 0.077(4) 0.125(4) -0.018(3) 0.050(4) -0.045(3)
C16 0.078(3) 0.071(3) 0.073(3) -0.003(2) 0.013(2) -0.018(2)
C21 0.047(2) 0.057(2) 0.050(2) -0.004(2) -0.0008(14) 0.0046(15)
C22 0.092(3) 0.074(3) 0.066(3) 0.009(2) -0.020(2) -0.013(2)
C23 0.114(4) 0.089(4) 0.089(3) 0.029(3) -0.026(3) -0.018(3)
C24 0.078(3) 0.126(5) 0.060(3) 0.021(3) -0.009(2) 0.006(3)
C25 0.104(4) 0.110(5) 0.061(3) -0.014(3) -0.027(2) 0.014(3)
C26 0.092(3) 0.077(3) 0.067(3) -0.017(2) -0.021(2) 0.011(2)
C31 0.053(2) 0.067(3) 0.054(2) 0.004(2) 0.007(2) -0.004(2)
C32 0.058(2) 0.076(3) 0.081(3) -0.005(2) 0.009(2) 0.004(2)
C33 0.074(3) 0.117(5) 0.115(4) -0.014(3) 0.021(3) 0.017(3)
C34 0.061(3) 0.145(6) 0.121(5) 0.014(4) 0.030(3) 0.006(3)
C35 0.064(3) 0.132(5) 0.136(5) 0.017(4) 0.026(3) -0.024(3)
C36 0.062(2) 0.085(3) 0.097(3) 0.009(3) 0.016(2) -0.013(2)
C41 0.061(2) 0.046(2) 0.050(2) 0.008(2) -0.0046(15) -0.009(2)
C42 0.079(3) 0.050(2) 0.065(2) 0.007(2) -0.008(2) -0.004(2)
C43 0.113(4) 0.047(3) 0.098(4) 0.016(2) -0.013(3) -0.005(2)
C44 0.114(4) 0.074(4) 0.102(4) 0.051(3) -0.020(3) -0.003(3)
C45 0.126(4) 0.082(4) 0.065(3) 0.025(3) -0.010(3) -0.010(3)
C46 0.103(3) 0.066(3) 0.056(2) 0.011(2) -0.005(2) -0.006(2)
Cl1A 0.203(4) 0.166(4) 0.722(15) 0.004(5) 0.123(6) 0.026(3)
C1A 0.138(10) 0.038(7) 0.548(45) 0.000 -0.052(16) 0.000

loop_
_atom_site_label
_atom_site_type_symbol
_atom_site_fract_x
_atom_site_fract_y
_atom_site_fract_z
_atom_site_U_iso_or_equiv
_atom_site_thermal_displace_type
_atom_site_occupancy
_atom_site_calc_flag
_atom_site_refinement_flags
Cu1 Cu 0.00706(2) 0.86419(3) 0.17390(2) 0.0488(2) Uani 1 d .
S1 S 0.02850(6) 0.71298(6) 0.18475(4) 0.0594(3) Uani 1 d .
S2 S 0.01556(6) 0.83060(7) 0.07397(4) 0.0617(3) Uani 1 d .
P1 P -0.10472(4) 0.92066(6) 0.18498(3) 0.0451(2) Uani 1 d .
P2 P 0.09331(4) 0.96425(6) 0.19137(3) 0.0452(2) Uani 1 d .
P3 P 0.02487(5) 0.71278(6) 0.10403(4) 0.0550(2) Uani 1 d .
O1 O 0.0940(2) 0.6637(2) 0.08247(12) 0.0735(8) Uani 1 d .
O2 O -0.0359(2) 0.6500(2) 0.08053(12) 0.0716(8) Uani 1 d .
C1 C 0.1125(3) 0.6630(4) 0.0246(2) 0.103(2) Uani 1 d .
H1A H 0.0834(3) 0.7053(4) 0.0048(2) 0.123 Uiso 1 calc R
C2 C 0.1890(4) 0.6857(5) 0.0212(4) 0.161(3) Uani 1 d .
H2A H 0.1961(4) 0.7426(5) 0.0353(4) 0.242 Uiso 1 calc R
H2B H 0.2043(4) 0.6837(5) -0.0162(4) 0.242 Uiso 1 calc R
H2C H 0.2167(4) 0.6455(5) 0.0422(4) 0.242 Uiso 1 calc R
C3 C 0.0987(6) 0.5754(6) 0.0033(4) 0.206(5) Uani 1 d .
H3A H 0.0484(6) 0.5626(6) 0.0061(4) 0.309 Uiso 1 calc R
H3B H 0.1257(6) 0.5343(6) 0.0242(4) 0.309 Uiso 1 calc R
H3C H 0.1132(6) 0.5725(6) -0.0343(4) 0.309 Uiso 1 calc R
C4 C -0.1121(2) 0.6686(3) 0.0885(2) 0.0791(12) Uani 1 d .
H4A H -0.1169(2) 0.7211(3) 0.1104(2) 0.095 Uiso 1 calc R
C5 C -0.1448(3) 0.5945(4) 0.1192(2) 0.110(2) Uani 1 d .
H5A H -0.1211(3) 0.5883(4) 0.1539(2) 0.165 Uiso 1 calc R
H5B H -0.1390(3) 0.5426(4) 0.0985(2) 0.165 Uiso 1 calc R
H5C H -0.1950(3) 0.6052(4) 0.1250(2) 0.165 Uiso 1 calc R
C6 C -0.1457(3) 0.6831(5) 0.0339(3) 0.119(2) Uani 1 d .
H6A H -0.1228(3) 0.7310(5) 0.0163(3) 0.178 Uiso 1 calc R
H6B H -0.1960(3) 0.6952(5) 0.0384(3) 0.178 Uiso 1 calc R
H6C H -0.1400(3) 0.6325(5) 0.0119(3) 0.178 Uiso 1 calc R
C10 C -0.1082(2) 1.0037(2) 0.23873(13) 0.0472(7) Uani 1 d .
H10A H -0.0723(2) 1.0471(2) 0.23067(13) 0.057 Uiso 1 calc R
H10B H -0.1549(2) 1.0315(2) 0.23729(13) 0.057 Uiso 1 calc R
C11 C -0.1834(2) 0.8550(3) 0.1995(2) 0.0583(9) Uani 1 d .
C12 C -0.2530(2) 0.8858(4) 0.1947(3) 0.099(2) Uani 1 d .
H12A H -0.2610(2) 0.9418(4) 0.1828(3) 0.119 Uiso 1 calc R
C13 C -0.3102(3) 0.8339(6) 0.2077(4) 0.142(3) Uani 1 d .
H13A H -0.3568(3) 0.8553(6) 0.2050(4) 0.170 Uiso 1 calc R
C14 C -0.2997(4) 0.7523(6) 0.2244(4) 0.141(3) Uani 1 d .
H14A H -0.3391(4) 0.7175(6) 0.2321(4) 0.170 Uiso 1 calc R
C15 C -0.2317(4) 0.7198(4) 0.2301(3) 0.111(2) Uani 1 d .
H15A H -0.2247(4) 0.6638(4) 0.2424(3) 0.133 Uiso 1 calc R
C16 C -0.1734(2) 0.7719(3) 0.2171(2) 0.0739(12) Uani 1 d .
H16A H -0.1269(2) 0.7503(3) 0.2204(2) 0.089 Uiso 1 calc R
C21 C -0.1326(2) 0.9812(2) 0.12453(14) 0.0515(8) Uani 1 d .
C22 C -0.1244(3) 1.0687(3) 0.1198(2) 0.0775(12) Uani 1 d .
H22A H -0.1072(3) 1.1000(3) 0.1494(2) 0.093 Uiso 1 calc R
C23 C -0.1413(3) 1.1114(4) 0.0716(2) 0.098(2) Uani 1 d .
H23A H -0.1360(3) 1.1708(4) 0.0693(2) 0.117 Uiso 1 calc R
C24 C -0.1656(3) 1.0660(4) 0.0273(2) 0.0880(15) Uani 1 d .
H24A H -0.1763(3) 1.0941(4) -0.0052(2) 0.106 Uiso 1 calc R
C25 C -0.1739(3) 0.9807(4) 0.0315(2) 0.092(2) Uani 1 d .
H25A H -0.1913(3) 0.9498(4) 0.0018(2) 0.110 Uiso 1 calc R
C26 C -0.1572(3) 0.9373(3) 0.0795(2) 0.0786(12) Uani 1 d .
H26A H -0.1627(3) 0.8779(3) 0.0811(2) 0.094 Uiso 1 calc R
C31 C 0.1851(2) 0.9439(3) 0.16678(15) 0.0584(9) Uani 1 d .
C32 C 0.2039(2) 0.8619(3) 0.1509(2) 0.0718(11) Uani 1 d .
H32A H 0.1702(2) 0.8177(3) 0.1525(2) 0.086 Uiso 1 calc R
C33 C 0.2735(3) 0.8451(4) 0.1323(2) 0.102(2) Uani 1 d .
H33A H 0.2864(3) 0.7897(4) 0.1219(2) 0.122 Uiso 1 calc R
C34 C 0.3224(3) 0.9098(5) 0.1295(3) 0.109(2) Uani 1 d .
H34A H 0.3685(3) 0.8985(5) 0.1166(3) 0.131 Uiso 1 calc R
C35 C 0.3045(3) 0.9919(5) 0.1454(3) 0.111(2) Uani 1 d .
H35A H 0.3386(3) 1.0356(5) 0.1441(3) 0.133 Uiso 1 calc R
C36 C 0.2353(2) 1.0094(3) 0.1636(2) 0.0812(13) Uani 1 d .
H36A H 0.2227(2) 1.0651(3) 0.1735(2) 0.097 Uiso 1 calc R
C41 C 0.0720(2) 1.0647(2) 0.15520(14) 0.0523(8) Uani 1 d .
C42 C 0.0575(2) 1.1426(2) 0.1800(2) 0.0647(10) Uani 1 d .
H42A H 0.0593(2) 1.1469(2) 0.2178(2) 0.078 Uiso 1 calc R
C43 C 0.0403(3) 1.2147(3) 0.1492(2) 0.0858(14) Uani 1 d .
H43A H 0.0303(3) 1.2667(3) 0.1663(2) 0.103 Uiso 1 calc R
C44 C 0.0382(3) 1.2085(4) 0.0934(2) 0.097(2) Uani 1 d .
H44A H 0.0275(3) 1.2568(4) 0.0725(2) 0.116 Uiso 1 calc R
C45 C 0.0517(3) 1.1320(4) 0.0683(2) 0.091(2) Uani 1 d .
H45A H 0.0496(3) 1.1281(4) 0.0304(2) 0.109 Uiso 1 calc R
C46 C 0.0683(3) 1.0607(3) 0.0986(2) 0.0748(12) Uani 1 d .
H46A H 0.0772(3) 1.0087(3) 0.0810(2) 0.090 Uiso 1 calc R
Cl1A Cl -0.0032(2) 0.4566(3) 0.1841(3) 0.364(5) Uani 1 d .
C1A C 0.0000 0.4126(7) 0.2500 0.241(14) Uani 1 d S

loop_
_atom_type_symbol
_atom_type_description
_atom_type_scat_dispersion_real
_atom_type_scat_dispersion_imag
_atom_type_scat_source
C C 0.0033 0.0016 'International Tables Vol C Tables 4.2.6.8 and 6.1.1.4'
H H 0.0000 0.0000 'International Tables Vol C Tables 4.2.6.8 and 6.1.1.4'
O O 0.0106 0.0060 'International Tables Vol C Tables 4.2.6.8 and 6.1.1.4'
P P 0.1023 0.0942 'International Tables Vol C Tables 4.2.6.8 and 6.1.1.4'
S S 0.1246 0.1234 'International Tables Vol C Tables 4.2.6.8 and 6.1.1.4'
Cu Cu 0.3201 1.2651 'International Tables Vol C Tables 4.2.6.8 and 6.1.1.4'
Cl Cl 0.1484 0.1585 'International Tables Vol C Tables 4.2.6.8 and 6.1.1.4'

loop_
_geom_angle_atom_site_label_1
_geom_angle_atom_site_label_2
_geom_angle_atom_site_label_3
_geom_angle
_geom_angle_site_symmetry_1
_geom_angle_site_symmetry_3
P1 Cu1 P2 111.00(4) . .
P1 Cu1 S1 121.15(4) . .
P2 Cu1 S1 122.13(4) . .
P1 Cu1 S2 104.76(4) . .
P2 Cu1 S2 106.35(4) . .
S1 Cu1 S2 83.89(4) . .
P3 S1 Cu1 83.41(5) . .
P3 S2 Cu1 80.53(4) . .
C11 P1 C21 102.6(2) . .
C11 P1 C10 103.0(2) . .
C21 P1 C10 102.0(2) . .
C11 P1 Cu1 122.85(14) . .
C21 P1 Cu1 111.17(11) . .
C10 P1 Cu1 112.82(11) . .
C31 P2 C41 100.9(2) . .
C31 P2 C10 102.8(2) . 3
C41 P2 C10 101.4(2) . 3
C31 P2 Cu1 118.39(14) . .
C41 P2 Cu1 109.78(11) . .
C10 P2 Cu1 120.63(11) 3 .
O1 P3 O2 99.2(2) . .
O1 P3 S1 107.81(13) . .
O2 P3 S1 112.61(12) . .
O1 P3 S2 113.08(13) . .
O2 P3 S2 111.63(13) . .
S1 P3 S2 111.89(6) . .
C1 O1 P3 121.2(3) . .
C4 O2 P3 121.1(3) . .
O1 C1 C2 106.4(6) . .
O1 C1 C3 108.0(6) . .
C2 C1 C3 111.5(6) . .
O2 C4 C6 108.5(4) . .
O2 C4 C5 107.9(4) . .
C6 C4 C5 113.3(5) . .
P2 C10 P1 115.1(2) 3 .
C16 C11 C12 118.6(4) . .
C16 C11 P1 118.6(3) . .
C12 C11 P1 122.7(4) . .
C13 C12 C11 120.1(6) . .
C14 C13 C12 120.7(6) . .
C13 C14 C15 120.9(6) . .
C14 C15 C16 118.8(6) . .
C11 C16 C15 120.9(5) . .
C22 C21 C26 117.4(4) . .
C22 C21 P1 123.1(3) . .
C26 C21 P1 119.2(3) . .
C21 C22 C23 121.4(4) . .
C24 C23 C22 120.0(5) . .
C25 C24 C23 119.2(5) . .
C24 C25 C26 121.3(5) . .
C21 C26 C25 120.8(5) . .
C32 C31 C36 119.6(4) . .
C32 C31 P2 119.2(3) . .
C36 C31 P2 121.2(3) . .
C31 C32 C33 120.0(5) . .
C34 C33 C32 119.9(5) . .
C33 C34 C35 120.8(5) . .
C34 C35 C36 119.8(5) . .
C31 C36 C35 119.9(5) . .
C42 C41 C46 117.9(4) . .
C42 C41 P2 125.1(3) . .
C46 C41 P2 116.9(3) . .
C41 C42 C43 121.0(4) . .
C44 C43 C42 119.4(5) . .
C45 C44 C43 120.4(4) . .
C44 C45 C46 120.2(5) . .
C45 C46 C41 121.1(5) . .
Cl1A C1A Cl1A 134.0(8) 3 .

loop_
_geom_bond_atom_site_label_1
_geom_bond_atom_site_label_2
_geom_bond_distance
_geom_bond_site_symmetry_2
Cu1 P1 2.2726(9) .
Cu1 P2 2.2748(10) .
Cu1 S1 2.3990(11) .
Cu1 S2 2.5070(10) .
S1 P3 1.9776(13) .
S2 P3 1.9815(14) .
P1 C11 1.820(4) .
P1 C21 1.829(4) .
P1 C10 1.845(3) .
P2 C31 1.838(4) .
P2 C41 1.838(4) .
P2 C10 1.839(3) 3
P3 O1 1.586(3) .
P3 O2 1.601(3) .
O1 C1 1.457(6) .
O2 C4 1.460(5) .
C1 C2 1.469(9) .
C1 C3 1.481(10) .
C4 C6 1.492(7) .
C4 C5 1.505(7) .
C10 P2 1.839(3) 3
C11 C16 1.374(6) .
C11 C12 1.384(6) .
C12 C13 1.373(8) .
C13 C14 1.347(11) .
C14 C15 1.368(10) .
C15 C16 1.391(6) .
C21 C22 1.373(6) .
C21 C26 1.376(5) .
C22 C23 1.391(6) .
C23 C24 1.370(7) .
C24 C25 1.340(7) .
C25 C26 1.389(7) .
C31 C32 1.378(6) .
C31 C36 1.384(6) .
C32 C33 1.397(6) .
C33 C34 1.357(8) .
C34 C35 1.376(8) .
C35 C36 1.388(7) .
C41 C42 1.382(5) .
C41 C46 1.389(5) .
C42 C43 1.386(6) .
C43 C44 1.371(8) .
C44 C45 1.363(8) .
C45 C46 1.369(6) .
Cl1A C1A 1.753(7) .
C1A Cl1A 1.753(7) 3
